data_1553321
loop_
_publ_author_name
'Zhang, Jun'
'Zhang, Qing-Ying'
'Tu, Peng-Fei'
'Xu, Fu-Chun'
'Liang, Hong'

_publ_section_title
;
 Mucroniferanines A-G, Isoquinoline Alkaloids from Corydalis mucronifera.
;
_journal_issue 2
_journal_name_full 'Journal of natural products'
_journal_page_first 364
_journal_page_last 370
_journal_paper_doi 10.1021/acs.jnatprod.7b00847
_journal_volume 81
_journal_year 2018
_chemical_formula_moiety 'C19 H15 N O5'
_chemical_formula_sum 'C19 H15 N O5'
_chemical_formula_weight 337.32
_space_group_crystal_system triclinic
_space_group_IT_number 2
_space_group_name_Hall '-P 1'
_space_group_name_H-M_alt 'P -1'
_atom_sites_solution_hydrogens mixed
_atom_sites_solution_primary direct
_audit_creation_date 2017-05-04
_audit_creation_method
;
Olex2 1.2
(compiled 2016.02.19 svn.r3266 for OlexSys, GUI svn.r5155)
;
_cell_angle_alpha 71.8945(10)
_cell_angle_beta 84.5865(10)
_cell_angle_gamma 75.6285(10)
_cell_formula_units_Z 2
_cell_length_a 6.93466(8)
_cell_length_b 9.91657(11)
_cell_length_c 11.54675(14)
_cell_measurement_reflns_used 69778
_cell_measurement_temperature 100
_cell_measurement_theta_max 68.9610
_cell_measurement_theta_min 4.0140
_cell_volume 730.985(16)
_computing_cell_refinement 'CrysAlisPro 1.171.39.6a (Rigaku OD, 2015)'
_computing_data_collection 'CrysAlisPro 1.171.39.6a (Rigaku OD, 2015)'
_computing_data_reduction 'CrysAlisPro 1.171.39.6a (Rigaku OD, 2015)'
_computing_molecular_graphics 'Olex2 (Dolomanov et al., 2009)'
_computing_publication_material 'Olex2 (Dolomanov et al., 2009)'
_computing_structure_refinement 'ShelXL (Sheldrick, 2015)'
_computing_structure_solution 'ShelXT (Sheldrick, 2015)'
_diffrn_ambient_temperature 100
_diffrn_detector 'CCD plate'
_diffrn_measured_fraction_theta_full 0.986
_diffrn_measured_fraction_theta_max 0.980
_diffrn_measurement_details
;
List of Runs (angles in degrees, time in seconds):

  # Type    Start    End  Width  t~exp~   \w     \q     \k     \f   Frames
--------------------------------------------------------------------------
  1  \w    -90.00  90.00   1.00    1.00    --    0.00   0.00  90.00  180
  2  \w    -90.00  90.00   1.00    1.00    --    0.00  15.00 120.00  180
  3  \w    -90.00  90.00   1.00    1.00    --    0.00   0.00   0.00  180
  4  \w    -52.00  23.00   1.00    1.00    --    0.00   0.00 270.00   75
  5  \w    -90.00 -54.00   1.00    1.00    --    0.00  45.00  30.00   36
  6  \w    -11.00  10.00   1.00    1.00    --    0.00  15.00  30.00   21
  7  \w   -105.00  75.00   1.00    1.00    --  -15.00  60.00 240.00  180
  8  \w   -105.00  75.00   1.00    1.00    --  -15.00  60.00  90.00  180
  9  \w   -105.00  75.00   1.00    1.00    --  -15.00  60.00 270.00  180
 10  \w   -105.00  75.00   1.00    1.00    --  -15.00  60.00 330.00  180
 11  \w   -105.00 -13.00   1.00    1.00    --  -15.00  45.00 210.00   92
 12  \w   -105.00 -15.00   1.00    1.00    --  -15.00  45.00 120.00   90
 13  \w    -54.00  -3.00   1.00    1.00    --  -15.00   0.00  30.00   51
 14  \w   -105.00 -65.00   1.00    1.00    --  -15.00  60.00   0.00   40
 15  \w     15.00  45.00   1.00    1.00    --  -15.00   0.00 300.00   30
 16  \w   -120.00  60.00   1.00    1.00    --  -30.00  30.00  60.00  180
 17  \w   -120.00  60.00   1.00    1.00    --  -30.00   0.00 180.00  180
 18  \w   -120.00  60.00   1.00    1.00    --  -30.00  60.00 180.00  180
 19  \w   -120.00  60.00   1.00    1.00    --  -30.00  60.00 270.00  180
 20  \w   -120.00  60.00   1.00    1.00    --  -30.00  60.00 330.00  180
 21  \w   -120.00  60.00   1.00    1.00    --  -30.00  60.00 120.00  180
 22  \w   -120.00  54.00   1.00    1.00    --  -30.00   0.00   0.00  174
 23  \w   -120.00  30.00   1.00    1.00    --  -30.00  60.00  30.00  150
 24  \w   -135.00  45.00   1.00    1.00    --  -45.00  60.00 240.00  180
 25  \w   -135.00  45.00   1.00    1.00    --  -45.00  60.00 300.00  180
 26  \w   -135.00  45.00   1.00    1.00    --  -45.00  60.00 210.00  180
 27  \w   -135.00  45.00   1.00    1.00    --  -45.00  60.00 150.00  180
 28  \w   -135.00  45.00   1.00    1.00    --  -45.00  60.00  30.00  180
 29  \w   -135.00  44.00   1.00    1.00    --  -45.00  30.00  90.00  179
 30  \w   -135.00  42.00   1.00    1.00    --  -45.00   0.00 270.00  177
 31  \w   -135.00  37.00   1.00    1.00    --  -45.00  60.00 120.00  172
 32  \w   -135.00  37.00   1.00    1.00    --  -45.00  15.00 300.00  172
 33  \w   -135.00  23.00   1.00    1.00    --  -45.00  60.00   0.00  158
 34  \w   -150.00  30.00   1.00    1.00    --  -60.00  60.00   0.00  180
 35  \w   -150.00  30.00   1.00    1.00    --  -60.00  60.00 210.00  180
 36  \w   -150.00  30.00   1.00    1.00    --  -60.00  45.00 180.00  180
 37  \w   -150.00  30.00   1.00    1.00    --  -60.00  60.00 270.00  180
 38  \w   -150.00  30.00   1.00    1.00    --  -60.00  45.00 210.00  180
 39  \w   -150.00  30.00   1.00    1.00    --  -60.00  60.00 300.00  180
 40  \w   -150.00  30.00   1.00    1.00    --  -60.00  45.00  30.00  180
 41  \w   -150.00  30.00   1.00    1.00    --  -60.00  60.00 240.00  180
 42  \w   -150.00  30.00   1.00    1.00    --  -60.00  60.00 150.00  180
 43  \w   -150.00  30.00   1.00    1.00    --  -60.00  60.00  30.00  180
 44  \w   -150.00  30.00   1.00    1.00    --  -60.00  60.00 120.00  180
 45  \w   -150.00  30.00   1.00    1.00    --  -60.00  45.00 270.00  180
 46  \w   -150.00  30.00   1.00    1.00    --  -60.00  60.00 180.00  180
 47  \w   -150.00  30.00   1.00    1.00    --  -60.00  60.00 330.00  180
 48  \w   -150.00  30.00   1.00    1.00    --  -60.00  30.00 300.00  180
 49  \w   -150.00  30.00   1.00    1.00    --  -60.00  60.00  90.00  180
 50  \w   -150.00  30.00   1.00    1.00    --  -60.00  15.00 240.00  180
 51  \w   -150.00  30.00   1.00    1.00    --  -60.00  60.00  60.00  180
 52  \w   -150.00  27.00   1.00    1.00    --  -60.00  15.00 330.00  177
 53  \w    -75.00  25.00   1.00    1.00    --  -60.00  45.00  90.00  100
 54  \w    -40.00 -10.00   1.00    1.00    --  -60.00  45.00   0.00   30
 55  \w    -59.00 -31.00   1.00    1.00    --  -60.00  15.00 150.00   28
 56  \w   -165.00  15.00   1.00    1.00    --  -75.00  45.00 270.00  180
 57  \w   -165.00  15.00   1.00    1.00    --  -75.00  60.00 240.00  180
 58  \w   -165.00  15.00   1.00    1.00    --  -75.00  60.00 210.00  180
 59  \w   -165.00  15.00   1.00    1.00    --  -75.00  45.00 330.00  180
 60  \w   -165.00  15.00   1.00    1.00    --  -75.00  60.00 150.00  180
 61  \w   -165.00  15.00   1.00    1.00    --  -75.00  60.00  90.00  180
 62  \w   -165.00  15.00   1.00    1.00    --  -75.00  60.00   0.00  180
 63  \w   -165.00  15.00   1.00    1.00    --  -75.00  60.00 180.00  180
 64  \w   -165.00  15.00   1.00    1.00    --  -75.00  60.00 300.00  180
 65  \w   -165.00  15.00   1.00    1.00    --  -75.00  60.00 330.00  180
 66  \w   -165.00  15.00   1.00    1.00    --  -75.00  60.00 270.00  180
 67  \w   -165.00  15.00   1.00    1.00    --  -75.00  30.00  60.00  180
 68  \w   -165.00  15.00   1.00    1.00    --  -75.00  60.00  30.00  180
 69  \w   -165.00  15.00   1.00    1.00    --  -75.00  60.00  60.00  180
 70  \w   -165.00  15.00   1.00    1.00    --  -75.00  60.00 120.00  180
 71  \w    -25.00   5.00   1.00    1.00    --  -75.00  45.00 210.00   30
 72  \w    -70.00 -49.00   1.00    1.00    --  -75.00  15.00  90.00   21
 73  \w   -180.00   0.00   1.00    4.00    --  -90.00  60.00 210.00  180
 74  \w   -180.00   0.00   1.00    4.00    --  -90.00  45.00 270.00  180
 75  \w   -180.00   0.00   1.00    4.00    --  -90.00  60.00  30.00  180
 76  \w   -180.00   0.00   1.00    4.00    --  -90.00  45.00 210.00  180
 77  \w   -180.00   0.00   1.00    4.00    --  -90.00  45.00 120.00  180
 78  \w   -180.00   0.00   1.00    4.00    --  -90.00  60.00 180.00  180
 79  \w   -180.00   0.00   1.00    4.00    --  -90.00  60.00 240.00  180
 80  \w   -180.00   0.00   1.00    4.00    --  -90.00  60.00  60.00  180
 81  \w   -180.00   0.00   1.00    4.00    --  -90.00  45.00  30.00  180
 82  \w   -180.00   0.00   1.00    4.00    --  -90.00  45.00 150.00  180
 83  \w   -180.00   0.00   1.00    4.00    --  -90.00  60.00   0.00  180
 84  \w   -180.00   0.00   1.00    4.00    --  -90.00  45.00 330.00  180
 85  \w   -180.00   0.00   1.00    4.00    --  -90.00  45.00 240.00  180
 86  \w   -180.00   0.00   1.00    4.00    --  -90.00  60.00 330.00  180
 87  \w   -180.00   0.00   1.00    4.00    --  -90.00  45.00 300.00  180
 88  \w   -180.00   0.00   1.00    4.00    --  -90.00  60.00 120.00  180
 89  \w   -180.00   0.00   1.00    4.00    --  -90.00  60.00  90.00  180
 90  \w   -180.00   0.00   1.00    4.00    --  -90.00  60.00 300.00  180
 91  \w   -180.00   0.00   1.00    4.00    --  -90.00  45.00   0.00  180
 92  \w   -180.00   0.00   1.00    4.00    --  -90.00  60.00 270.00  180
 93  \w   -180.00   0.00   1.00    4.00    --  -90.00  60.00 150.00  180
 94  \w   -180.00   0.00   1.00    4.00    --  -90.00  45.00  90.00  180
 95  \w   -180.00   0.00   1.00    4.00    --  -90.00  45.00  60.00  180
 96  \w   -180.00 -15.00   1.00    4.00    --  -90.00  15.00 180.00  165
 97  \w   -110.00 -80.00   1.00    4.00    --  -90.00  15.00  90.00   30
 98  \w   -166.00-138.00   1.00    4.00    --  -90.00  15.00 330.00   28
;
_diffrn_measurement_device 'abstract diffractometer'
_diffrn_measurement_device_type 'dtrek-CrysAlisPro-abstract goniometer imported rigaku-d*trek images'
_diffrn_measurement_method '\w scans'
_diffrn_orient_matrix_type 'CrysAlisPro convention (1999,Acta A55,543-557)'
_diffrn_orient_matrix_UB_11 0.0555471000
_diffrn_orient_matrix_UB_12 -0.1540837000
_diffrn_orient_matrix_UB_13 0.0909887000
_diffrn_orient_matrix_UB_21 -0.0636476000
_diffrn_orient_matrix_UB_22 0.0645950000
_diffrn_orient_matrix_UB_23 0.1067849000
_diffrn_orient_matrix_UB_31 -0.2132473000
_diffrn_orient_matrix_UB_32 -0.0176146000
_diffrn_orient_matrix_UB_33 -0.0053487000
_diffrn_radiation_monochromator graphite
_diffrn_radiation_probe x-ray
_diffrn_radiation_type CuK\a
_diffrn_radiation_wavelength 1.54184
_diffrn_reflns_av_R_equivalents 0.0434
_diffrn_reflns_av_unetI/netI 0.0085
_diffrn_reflns_Laue_measured_fraction_full 0.986
_diffrn_reflns_Laue_measured_fraction_max 0.980
_diffrn_reflns_limit_h_max 7
_diffrn_reflns_limit_h_min -8
_diffrn_reflns_limit_k_max 11
_diffrn_reflns_limit_k_min -11
_diffrn_reflns_limit_l_max 13
_diffrn_reflns_limit_l_min -13
_diffrn_reflns_number 81430
_diffrn_reflns_point_group_measured_fraction_full 0.986
_diffrn_reflns_point_group_measured_fraction_max 0.980
_diffrn_reflns_theta_full 67.684
_diffrn_reflns_theta_max 68.829
_diffrn_reflns_theta_min 4.029
_diffrn_source 'fine-focus sealed X-ray tube'
_diffrn_source_type 'Enhance (Cu) X-ray Source'
_exptl_absorpt_coefficient_mu 0.933
_exptl_absorpt_correction_T_max 1.00000
_exptl_absorpt_correction_T_min 0.36994
_exptl_absorpt_correction_type multi-scan
_exptl_absorpt_process_details
;
CrysAlisPro 1.171.39.6a (Rigaku Oxford Diffraction, 2015)
Empirical absorption correction using spherical harmonics,
 implemented in SCALE3 ABSPACK scaling algorithm.
;
_exptl_crystal_colour 'clear light colourless'
_exptl_crystal_colour_lustre clear
_exptl_crystal_colour_modifier light
_exptl_crystal_colour_primary colourless
_exptl_crystal_density_diffrn 1.533
_exptl_crystal_description 'rect. Prism'
_exptl_crystal_F_000 352
_exptl_crystal_size_max 0.87
_exptl_crystal_size_mid 0.23
_exptl_crystal_size_min 0.13
_refine_diff_density_max 0.245
_refine_diff_density_min -0.207
_refine_diff_density_rms 0.038
_refine_ls_extinction_method none
_refine_ls_goodness_of_fit_ref 1.065
_refine_ls_hydrogen_treatment mixed
_refine_ls_matrix_type full
_refine_ls_number_parameters 235
_refine_ls_number_reflns 2648
_refine_ls_number_restraints 0
_refine_ls_restrained_S_all 1.065
_refine_ls_R_factor_all 0.0326
_refine_ls_R_factor_gt 0.0325
_refine_ls_shift/su_max 0.000
_refine_ls_shift/su_mean 0.000
_refine_ls_structure_factor_coef Fsqd
_refine_ls_weighting_details 'w=1/[\s^2^(Fo^2^)+(0.0400P)^2^+0.3550P] where P=(Fo^2^+2Fc^2^)/3'
_refine_ls_weighting_scheme calc
_refine_ls_wR_factor_gt 0.0825
_refine_ls_wR_factor_ref 0.0825
_reflns_Friedel_coverage 0.000
_reflns_number_gt 2643
_reflns_number_total 2648
_reflns_threshold_expression 'I > 2\s(I)'
_cod_data_source_file np7b00847_si_001.cif
_cod_data_source_block cm-10a
_cod_database_code 1553321
_shelx_space_group_comment
;
The symmetry employed for this shelxl refinement is uniquely defined
by the following loop, which should always be used as a source of
symmetry information in preference to the above space-group names.
They are only intended as comments.
;
_reflns_odcompleteness_completeness 97.96
_reflns_odcompleteness_iscentric 1
_reflns_odcompleteness_theta 68.71
_olex2_refinement_description
;
1. Fixed Uiso
 At 1.2 times of:
  All C(H) groups, All C(H,H) groups
 At 1.5 times of:
  All C(H,H,H) groups, All O(H) groups
2.a Ternary CH refined with riding coordinates:
 C9(H9)
2.b Secondary CH2 refined with riding coordinates:
 C7'(H7'A,H7'B)
2.c Aromatic/amide H refined with riding coordinates:
 C3(H3A), C4(H4), C5(H5), C5'(H5'), C6'(H6'), C8(H8)
2.d Idealised Me refined as rotating group:
 C10(H10A,H10B,H10C)
2.e Idealised tetrahedral OH refined as rotating group:
 O3(H3)
;
_shelx_shelxl_version_number 2014/7
_olex2_submission_special_instructions 'No special instructions were received'
_oxdiff_exptl_absorpt_empirical_details
;
Empirical correction (ABSPACK) includes:
- Absorption correction using spherical harmonics
- Frame scaling
- Detector area scaling
;
_oxdiff_exptl_absorpt_empirical_full_max 1.861
_oxdiff_exptl_absorpt_empirical_full_min 0.462

loop_
_space_group_symop_operation_xyz
'x, y, z'
'-x, -y, -z'

loop_
_atom_site_label
_atom_site_type_symbol
_atom_site_fract_x
_atom_site_fract_y
_atom_site_fract_z
_atom_site_U_iso_or_equiv
_atom_site_adp_type
_atom_site_occupancy
_atom_site_site_symmetry_order
_atom_site_calc_flag
_atom_site_refinement_flags_posn
O1 O 0.88761(13) 0.74852(9) 0.71945(8) 0.0209(2) Uani 1 1 d .
O2 O 0.83073(13) 0.90606(9) 0.52397(8) 0.0219(2) Uani 1 1 d .
O3 O 0.02866(12) 0.30255(9) 0.78191(8) 0.0200(2) Uani 1 1 d .
H3 H 0.0526 0.3800 0.7339 0.030 Uiso 1 1 calc GR
O4 O 0.04355(12) -0.00780(9) 0.84589(8) 0.0197(2) Uani 1 1 d .
O5 O 0.33237(13) -0.18843(9) 0.88627(8) 0.0199(2) Uani 1 1 d .
N2 N 0.21049(15) 0.50199(11) 0.63208(9) 0.0176(2) Uani 1 1 d .
C1 C 0.36355(18) 0.50176(13) 0.69327(11) 0.0165(3) Uani 1 1 d .
C1' C 0.38686(18) 0.23438(13) 0.81926(10) 0.0158(2) Uani 1 1 d .
C2' C 0.20283(18) 0.20065(13) 0.81249(10) 0.0159(2) Uani 1 1 d .
C3 C 0.17311(18) 0.60029(13) 0.51966(11) 0.0184(3) Uani 1 1 d .
H3A H 0.0629 0.6003 0.4766 0.022 Uiso 1 1 calc R
C3' C 0.20446(18) 0.05404(13) 0.84054(10) 0.0161(2) Uani 1 1 d .
C4 C 0.28569(18) 0.69852(13) 0.46577(11) 0.0181(3) Uani 1 1 d .
H4 H 0.2575 0.7617 0.3855 0.022 Uiso 1 1 calc R
C4' C 0.37781(18) -0.05378(13) 0.86380(10) 0.0163(3) Uani 1 1 d .
C4A C 0.44470(18) 0.70598(13) 0.52986(11) 0.0168(3) Uani 1 1 d .
C5 C 0.56035(18) 0.81214(13) 0.47913(11) 0.0182(3) Uani 1 1 d .
H5 H 0.5389 0.8773 0.3990 0.022 Uiso 1 1 calc R
C5' C 0.56066(18) -0.02349(13) 0.86043(10) 0.0167(3) Uani 1 1 d .
H5' H 0.6804 -0.0973 0.8712 0.020 Uiso 1 1 calc R
C6 C 0.70188(18) 0.81560(13) 0.55059(11) 0.0182(3) Uani 1 1 d .
C6' C 0.55970(18) 0.12334(13) 0.84008(10) 0.0164(3) Uani 1 1 d .
H6' H 0.6831 0.1486 0.8405 0.020 Uiso 1 1 calc R
C7 C 0.73784(18) 0.71864(13) 0.66903(11) 0.0175(3) Uani 1 1 d .
C7' C 0.12232(18) -0.15846(13) 0.91108(12) 0.0205(3) Uani 1 1 d .
H7'A H 0.0956 -0.1758 0.9996 0.025 Uiso 1 1 calc R
H7'B H 0.0599 -0.2223 0.8832 0.025 Uiso 1 1 calc R
C8 C 0.63746(18) 0.61302(13) 0.71957(11) 0.0176(3) Uani 1 1 d .
H8 H 0.6675 0.5468 0.7986 0.021 Uiso 1 1 calc R
C8' C 0.9323(2) 0.87817(14) 0.63463(12) 0.0218(3) Uani 1 1 d .
H8'A H 0.883(2) 0.9608(17) 0.6672(14) 0.026 Uiso 1 1 d R
H8'B H 1.075(2) 0.8618(16) 0.6188(13) 0.019(3) Uiso 1 1 d .
C8A C 0.48383(18) 0.60528(12) 0.64884(11) 0.0163(3) Uani 1 1 d .
C9 C 0.40353(18) 0.38614(13) 0.81636(11) 0.0181(3) Uani 1 1 d .
H9 H 0.5452 0.3762 0.8350 0.022 Uiso 1 1 calc R
C10 C 0.2765(2) 0.43992(14) 0.91693(12) 0.0243(3) Uani 1 1 d .
H10A H 0.1351 0.4582 0.8998 0.036 Uiso 1 1 calc GR
H10B H 0.3071 0.5304 0.9192 0.036 Uiso 1 1 calc GR
H10C H 0.3065 0.3655 0.9959 0.036 Uiso 1 1 calc GR

loop_
_atom_site_aniso_label
_atom_site_aniso_U_11
_atom_site_aniso_U_22
_atom_site_aniso_U_33
_atom_site_aniso_U_23
_atom_site_aniso_U_13
_atom_site_aniso_U_12
O1 0.0214(5) 0.0211(4) 0.0233(5) -0.0064(4) -0.0001(3) -0.0109(4)
O2 0.0235(5) 0.0220(5) 0.0229(5) -0.0052(4) 0.0028(4) -0.0132(4)
O3 0.0164(4) 0.0155(4) 0.0246(5) -0.0017(3) 0.0005(3) -0.0031(3)
O4 0.0165(4) 0.0169(4) 0.0264(5) -0.0047(4) -0.0020(3) -0.0069(3)
O5 0.0196(5) 0.0155(4) 0.0261(5) -0.0072(3) 0.0018(3) -0.0060(3)
N2 0.0183(5) 0.0160(5) 0.0190(5) -0.0058(4) 0.0013(4) -0.0050(4)
C1 0.0176(6) 0.0151(6) 0.0178(6) -0.0071(5) 0.0025(4) -0.0037(5)
C1' 0.0195(6) 0.0164(6) 0.0121(5) -0.0033(4) 0.0018(4) -0.0071(5)
C2' 0.0161(6) 0.0169(6) 0.0141(5) -0.0044(4) 0.0015(4) -0.0038(5)
C3 0.0191(6) 0.0179(6) 0.0191(6) -0.0068(5) -0.0013(5) -0.0039(5)
C3' 0.0153(6) 0.0195(6) 0.0157(5) -0.0060(5) 0.0014(4) -0.0075(5)
C4 0.0207(6) 0.0164(6) 0.0165(6) -0.0049(5) 0.0011(5) -0.0035(5)
C4' 0.0206(6) 0.0150(6) 0.0144(5) -0.0056(4) 0.0022(4) -0.0057(5)
C4A 0.0178(6) 0.0148(6) 0.0182(6) -0.0075(5) 0.0039(5) -0.0031(5)
C5 0.0212(6) 0.0164(6) 0.0166(6) -0.0044(5) 0.0032(5) -0.0056(5)
C5' 0.0154(6) 0.0188(6) 0.0147(6) -0.0050(5) 0.0017(4) -0.0022(5)
C6 0.0187(6) 0.0155(6) 0.0220(6) -0.0078(5) 0.0071(5) -0.0066(5)
C6' 0.0156(6) 0.0216(6) 0.0130(5) -0.0039(4) 0.0018(4) -0.0082(5)
C7 0.0155(6) 0.0185(6) 0.0208(6) -0.0101(5) 0.0020(5) -0.0036(5)
C7' 0.0187(6) 0.0172(6) 0.0265(6) -0.0050(5) -0.0007(5) -0.0077(5)
C8 0.0192(6) 0.0164(6) 0.0173(6) -0.0053(5) 0.0018(5) -0.0048(5)
C8' 0.0252(7) 0.0222(6) 0.0221(6) -0.0082(5) 0.0046(5) -0.0130(5)
C8A 0.0177(6) 0.0142(6) 0.0180(6) -0.0073(5) 0.0037(5) -0.0037(5)
C9 0.0205(6) 0.0168(6) 0.0183(6) -0.0042(5) -0.0005(5) -0.0082(5)
C10 0.0363(8) 0.0186(6) 0.0190(6) -0.0064(5) 0.0010(5) -0.0078(5)

loop_
_atom_type_symbol
_atom_type_description
_atom_type_scat_dispersion_real
_atom_type_scat_dispersion_imag
_atom_type_scat_source
C C 0.0181 0.0091 'International Tables Vol C Tables 4.2.6.8 and 6.1.1.4'
H H 0.0000 0.0000 'International Tables Vol C Tables 4.2.6.8 and 6.1.1.4'
N N 0.0311 0.0180 'International Tables Vol C Tables 4.2.6.8 and 6.1.1.4'
O O 0.0492 0.0322 'International Tables Vol C Tables 4.2.6.8 and 6.1.1.4'

loop_
_geom_angle_atom_site_label_1
_geom_angle_atom_site_label_2
_geom_angle_atom_site_label_3
_geom_angle
C7 O1 C8' 106.21(10)
C6 O2 C8' 106.38(9)
C2' O3 H3 109.5
C3' O4 C7' 102.59(9)
C4' O5 C7' 103.28(9)
C1 N2 C3 118.74(10)
N2 C1 C8A 122.63(11)
N2 C1 C9 116.65(10)
C8A C1 C9 120.71(11)
C2' C1' C9 122.68(11)
C6' C1' C2' 119.43(11)
C6' C1' C9 117.65(10)
O3 C2' C1' 123.95(11)
O3 C2' C3' 119.67(11)
C3' C2' C1' 116.37(11)
N2 C3 H3A 118.3
N2 C3 C4 123.35(11)
C4 C3 H3A 118.3
C2' C3' O4 127.70(11)
C4' C3' O4 109.79(10)
C4' C3' C2' 122.47(11)
C3 C4 H4 120.2
C3 C4 C4A 119.67(11)
C4A C4 H4 120.2
C3' C4' O5 109.12(10)
C5' C4' O5 128.47(11)
C5' C4' C3' 122.39(11)
C4 C4A C5 121.50(11)
C4 C4A C8A 117.66(11)
C8A C4A C5 120.82(11)
C4A C5 H5 121.6
C6 C5 C4A 116.90(11)
C6 C5 H5 121.6
C4' C5' H5' 122.2
C4' C5' C6' 115.63(11)
C6' C5' H5' 122.2
O2 C6 C7 109.29(11)
C5 C6 O2 128.30(11)
C5 C6 C7 122.41(11)
C1' C6' C5' 123.29(11)
C1' C6' H6' 118.4
C5' C6' H6' 118.4
O1 C7 C6 109.36(10)
C8 C7 O1 127.63(11)
C8 C7 C6 123.00(11)
O4 C7' H7'A 110.4
O4 C7' H7'B 110.4
O5 C7' O4 106.80(9)
O5 C7' H7'A 110.4
O5 C7' H7'B 110.4
H7'A C7' H7'B 108.6
C7 C8 H8 121.4
C7 C8 C8A 117.11(11)
C8A C8 H8 121.4
O1 C8' H8'A 109.8(9)
O1 C8' H8'B 109.2(9)
O2 C8' O1 107.45(10)
O2 C8' H8'A 108.9(9)
O2 C8' H8'B 109.7(9)
H8'A C8' H8'B 111.7(13)
C1 C8A C4A 117.78(11)
C1 C8A C8 122.51(11)
C4A C8A C8 119.70(11)
C1 C9 C1' 114.91(10)
C1 C9 H9 106.1
C1 C9 C10 110.40(10)
C1' C9 H9 106.1
C1' C9 C10 112.55(10)
C10 C9 H9 106.1
C9 C10 H10A 109.5
C9 C10 H10B 109.5
C9 C10 H10C 109.5
H10A C10 H10B 109.5
H10A C10 H10C 109.5
H10B C10 H10C 109.5

loop_
_geom_bond_atom_site_label_1
_geom_bond_atom_site_label_2
_geom_bond_distance
O1 C7 1.3710(15)
O1 C8' 1.4374(15)
O2 C6 1.3683(15)
O2 C8' 1.4347(16)
O3 H3 0.8400
O3 C2' 1.3628(14)
O4 C3' 1.3886(14)
O4 C7' 1.4389(15)
O5 C4' 1.3884(14)
O5 C7' 1.4323(15)
N2 C1 1.3285(16)
N2 C3 1.3616(16)
C1 C8A 1.4247(17)
C1 C9 1.5217(16)
C1' C2' 1.4120(17)
C1' C6' 1.3934(17)
C1' C9 1.5275(16)
C2' C3' 1.3852(17)
C3 H3A 0.9500
C3 C4 1.3619(17)
C3' C4' 1.3801(17)
C4 H4 0.9500
C4 C4A 1.4133(17)
C4' C5' 1.3683(17)
C4A C5 1.4289(17)
C4A C8A 1.4288(17)
C5 H5 0.9500
C5 C6 1.3537(18)
C5' H5' 0.9500
C5' C6' 1.3993(17)
C6 C7 1.4089(17)
C6' H6' 0.9500
C7 C8 1.3519(17)
C7' H7'A 0.9900
C7' H7'B 0.9900
C8 H8 0.9500
C8 C8A 1.4324(17)
C8' H8'A 0.979(16)
C8' H8'B 0.974(15)
C9 H9 1.0000
C9 C10 1.5386(17)
C10 H10A 0.9800
C10 H10B 0.9800
C10 H10C 0.9800

loop_
_geom_hbond_atom_site_label_D
_geom_hbond_atom_site_label_H
_geom_hbond_atom_site_label_A
_geom_hbond_distance_DH
_geom_hbond_distance_HA
_geom_hbond_distance_DA
_geom_hbond_angle_DHA
O3 H3 N2 0.84 1.89 2.6822(13) 156.5
